data_7245561
loop_
_publ_author_name
'Zhou, Juan'
'Yu, Ting'
'Tang, Si si'
'He, Xiao Ming'
'Zhang, Xin Lei'
'Zhou, Lian'
'Sun, Lin'
'Zhang, Jun'

_publ_section_title
;
 Tuning the bonding dimensions for coordination polymers based on rare
 earth metal ions
;
_journal_name_full CrystEngComm
_journal_paper_doi 10.1039/D2CE01131J
_journal_year 2022
_chemical_formula_moiety 'C14 H30 Eu2 N4 O16, 4(Cl), 0.5(H4 O2)'
_chemical_formula_sum 'C14 H32 Cl4 Eu2 N4 O17'
_chemical_formula_weight 974.15
_space_group_crystal_system triclinic
_space_group_IT_number 2
_space_group_name_Hall '-P 1'
_space_group_name_H-M_alt 'P -1'
_atom_sites_solution_hydrogens mixed
_audit_creation_date 2022-07-12
_audit_creation_method
;
Olex2 1.2-beta
(compiled 2018.05.29 svn.r3508 for OlexSys, GUI svn.r5506)
;
_audit_update_record
;
2022-08-13 deposited with the CCDC.	2022-09-22 downloaded from the CCDC.
;
_cell_angle_alpha 101.7930(10)
_cell_angle_beta 116.0730(10)
_cell_angle_gamma 95.3180(10)
_cell_formula_units_Z 1
_cell_length_a 9.1299(5)
_cell_length_b 9.5805(6)
_cell_length_c 10.0625(6)
_cell_measurement_reflns_used 4652
_cell_measurement_temperature 293.0(2)
_cell_measurement_theta_max 27.535
_cell_measurement_theta_min 2.518
_cell_volume 757.04(8)
_computing_cell_refinement 'SAINT v8.27A (Bruker, 2012)'
_computing_data_reduction 'SAINT v8.27A (Bruker, 2012)'
_computing_molecular_graphics 'Olex2 (Dolomanov et al., 2009)'
_computing_publication_material 'Olex2 (Dolomanov et al., 2009)'
_computing_structure_refinement 'ShelXL (Sheldrick, 2015)'
_computing_structure_solution 'SHELXS-97 (Sheldrick, 1990)'
_diffrn_ambient_temperature 293.0(2)
_diffrn_detector 'Bruker D8 Venture with photon2 CMOS detector'
_diffrn_detector_area_resol_mean 7.9
_diffrn_detector_type 'CMOS detector'
_diffrn_measured_fraction_theta_full 0.996
_diffrn_measured_fraction_theta_max 0.984
_diffrn_measurement_device 'three-circle diffractometer'
_diffrn_measurement_device_type 'Bruker D8 Venture with photon2 CMOS detector'
_diffrn_measurement_method '\w and \f scans'
_diffrn_radiation_monochromator 'mirror optics'
_diffrn_radiation_probe x-ray
_diffrn_radiation_type MoK\a
_diffrn_radiation_wavelength 0.71073
_diffrn_reflns_av_R_equivalents 0.0165
_diffrn_reflns_av_unetI/netI 0.0253
_diffrn_reflns_Laue_measured_fraction_full 0.996
_diffrn_reflns_Laue_measured_fraction_max 0.984
_diffrn_reflns_limit_h_max 11
_diffrn_reflns_limit_h_min -11
_diffrn_reflns_limit_k_max 12
_diffrn_reflns_limit_k_min -12
_diffrn_reflns_limit_l_max 13
_diffrn_reflns_limit_l_min -13
_diffrn_reflns_number 7416
_diffrn_reflns_point_group_measured_fraction_full 0.996
_diffrn_reflns_point_group_measured_fraction_max 0.984
_diffrn_reflns_theta_full 25.242
_diffrn_reflns_theta_max 27.585
_diffrn_reflns_theta_min 2.518
_diffrn_source 'microfocus sealed X-ray tube'
_diffrn_source_type 'Incoatec I\ms'
_exptl_absorpt_coefficient_mu 4.534
_exptl_absorpt_correction_T_max 0.4641
_exptl_absorpt_correction_T_min 0.4354
_exptl_absorpt_correction_type multi-scan
_exptl_absorpt_process_details 'SADABS; Bruker, 2000'
_exptl_crystal_colour 'light brown'
_exptl_crystal_colour_modifier light
_exptl_crystal_colour_primary brown
_exptl_crystal_density_diffrn 2.137
_exptl_crystal_density_method 'not measured'
_exptl_crystal_description block
_exptl_crystal_F_000 474
_exptl_crystal_size_max 0.22
_exptl_crystal_size_mid 0.21
_exptl_crystal_size_min 0.2
_refine_diff_density_max 0.884
_refine_diff_density_min -0.759
_refine_diff_density_rms 0.096
_refine_ls_extinction_method none
_refine_ls_goodness_of_fit_ref 1.048
_refine_ls_hydrogen_treatment constr
_refine_ls_matrix_type full
_refine_ls_number_parameters 196
_refine_ls_number_reflns 3459
_refine_ls_number_restraints 0
_refine_ls_restrained_S_all 1.048
_refine_ls_R_factor_all 0.0228
_refine_ls_R_factor_gt 0.0199
_refine_ls_shift/su_max 0.004
_refine_ls_shift/su_mean 0.000
_refine_ls_structure_factor_coef Fsqd
_refine_ls_weighting_details 'w=1/[\s^2^(Fo^2^)+(0.0232P)^2^+0.5493P] where P=(Fo^2^+2Fc^2^)/3'
_refine_ls_weighting_scheme calc
_refine_ls_wR_factor_gt 0.0465
_refine_ls_wR_factor_ref 0.0474
_reflns_Friedel_coverage 0.000
_reflns_number_gt 3222
_reflns_number_total 3459
_reflns_threshold_expression 'I > 2\s(I)'
_cod_data_source_file d2ce01131j2.cif
_cod_data_source_block compound1
_cod_database_code 7245561
_shelx_shelxl_version_number 2018/3
_shelx_space_group_comment
;
The symmetry employed for this shelxl refinement is uniquely defined
by the following loop, which should always be used as a source of
symmetry information in preference to the above space-group names.
They are only intended as comments.
;
_shelx_estimated_absorpt_t_max 0.464
_shelx_estimated_absorpt_t_min 0.435
_olex2_refinement_description
;
1. Fixed Uiso
 At 1.2 times of:
  All C(H) groups, All C(H,H) groups
 At 1.5 times of:
  All O(H,H) groups
2. Others
 Fixed Sof: O9(0.25) H9A(0.25) H9B(0.25) O10(0.25) H10A(0.25) H10B(0.25)
3.a Riding coordinates:
 O5(H5A,H5B), O6(H6A,H6B), O7(H7A,H7B), O8(H8A,H8B), O9(H9A,H9B), O10(H10A,H10B)
3.b Secondary CH2 refined with riding coordinates:
 C2(H2A,H2B), C6(H6C,H6D)
3.c Aromatic/amide H refined with riding coordinates:
 C3(H3), C4(H4), C5(H5)
;
_olex2_submission_special_instructions 'No special instructions were received'

loop_
_space_group_symop_operation_xyz
'x, y, z'
'-x, -y, -z'

loop_
_atom_site_label
_atom_site_type_symbol
_atom_site_fract_x
_atom_site_fract_y
_atom_site_fract_z
_atom_site_U_iso_or_equiv
_atom_site_adp_type
_atom_site_occupancy
_atom_site_site_symmetry_order
_atom_site_calc_flag
_atom_site_refinement_flags_posn
_atom_site_refinement_flags_adp
_atom_site_refinement_flags_occupancy
_atom_site_disorder_assembly
_atom_site_disorder_group
Eu1 Eu -0.17636(2) -1.13054(2) 0.29295(2) 0.01821(5) Uani 1 1 d . . . . .
O1 O -0.2117(3) -0.2897(2) 0.4464(2) 0.0334(5) Uani 1 1 d . . . . .
O2 O -0.0143(3) -0.0958(2) 0.5956(2) 0.0265(4) Uani 1 1 d . . . . .
O3 O -0.0921(3) -0.8023(2) 0.6256(2) 0.0289(5) Uani 1 1 d . . . . .
O4 O -0.2910(3) -0.9800(2) 0.4250(2) 0.0305(5) Uani 1 1 d . . . . .
O5 O -0.3232(3) -0.9801(3) 0.1272(3) 0.0367(5) Uani 1 1 d . . . . .
H5A H -0.243728 -0.901738 0.135042 0.055 Uiso 1 1 d R . . . .
H5B H -0.398848 -0.940778 0.159803 0.055 Uiso 1 1 d R . . . .
O6 O -0.4795(3) -1.2323(3) 0.1660(3) 0.0401(6) Uani 1 1 d . . . . .
H6A H -0.535233 -1.160633 0.194109 0.060 Uiso 1 1 d R . . . .
H6B H -0.521653 -1.258883 0.056549 0.060 Uiso 1 1 d R . . . .
O7 O -0.2389(4) -1.3828(3) 0.1352(3) 0.0479(7) Uani 1 1 d . . . . .
H7A H -0.137354 -1.409771 0.142995 0.072 Uiso 1 1 d R . . . .
H7B H -0.290154 -1.447081 0.171525 0.072 Uiso 1 1 d R . . . .
O8 O -0.0951(3) -1.1388(3) 0.0883(3) 0.0370(5) Uani 1 1 d . . . . .
H8A H 0.022246 -1.100073 0.133850 0.056 Uiso 1 1 d R . . . .
H8B H -0.155874 -1.081493 0.023300 0.056 Uiso 1 1 d R . . . .
N1 N -0.1848(3) -0.3981(3) 0.6858(3) 0.0256(5) Uani 1 1 d . . . . .
N2 N -0.3177(3) -0.6221(3) 0.6017(3) 0.0252(5) Uani 1 1 d . . . . .
C1 C -0.1028(3) -0.2145(3) 0.5757(3) 0.0218(6) Uani 1 1 d . . . . .
C2 C -0.0653(4) -0.2675(3) 0.7176(4) 0.0294(7) Uani 1 1 d . . . . .
H2A H 0.045730 -0.288315 0.757736 0.035 Uiso 1 1 calc R . . . .
H2B H -0.066559 -0.190514 0.796205 0.035 Uiso 1 1 calc R . . . .
C3 C -0.3103(4) -0.4022(4) 0.7263(4) 0.0313(7) Uani 1 1 d . . . . .
H3 H -0.333364 -0.323543 0.779763 0.038 Uiso 1 1 calc R . . . .
C4 C -0.3935(4) -0.5416(3) 0.6737(4) 0.0314(7) Uani 1 1 d . . . . .
H4 H -0.485178 -0.577255 0.684035 0.038 Uiso 1 1 calc R . . . .
C5 C -0.1923(4) -0.5317(3) 0.6096(4) 0.0285(7) Uani 1 1 d . . . . .
H5 H -0.121930 -0.557608 0.568646 0.034 Uiso 1 1 calc R . . . .
C6 C -0.3769(4) -0.7775(3) 0.5183(4) 0.0295(7) Uani 1 1 d . . . . .
H6C H -0.453027 -0.786569 0.411372 0.035 Uiso 1 1 calc R . . . .
H6D H -0.439297 -0.823676 0.560331 0.035 Uiso 1 1 calc R . . . .
C7 C -0.2394(4) -0.8596(3) 0.5247(3) 0.0236(6) Uani 1 1 d . . . . .
Cl1 Cl -0.73286(12) -1.02285(13) 0.16231(11) 0.0490(2) Uani 1 1 d . . . . .
Cl2 Cl -0.64049(16) -1.34000(10) -0.19876(13) 0.0564(3) Uani 1 1 d . . . . .
O9 O 0.000000 -0.500000 1.000000 0.093(6) Uani 0.5 2 d S T P A 1
H9A H 0.050070 -0.413910 0.988160 0.140 Uiso 0.25 1 d R . . A 1
H9B H 0.084350 -0.552330 1.048050 0.140 Uiso 0.25 1 d R . . A 1
O10 O -0.079(3) -0.586(2) 0.987(3) 0.112(10) Uani 0.25 1 d . . . B 2
H10A H -0.161733 -0.645384 0.888003 0.168 Uiso 0.25 1 d R . . B 2
H10B H -0.018613 -0.505634 0.975163 0.168 Uiso 0.25 1 d R . . B 2

loop_
_atom_site_aniso_label
_atom_site_aniso_U_11
_atom_site_aniso_U_22
_atom_site_aniso_U_33
_atom_site_aniso_U_23
_atom_site_aniso_U_13
_atom_site_aniso_U_12
Eu1 0.01814(8) 0.01439(7) 0.01843(8) 0.00451(5) 0.00603(6) 0.00019(5)
O1 0.0381(13) 0.0264(12) 0.0225(11) 0.0082(9) 0.0053(10) -0.0099(10)
O2 0.0261(11) 0.0195(10) 0.0301(11) 0.0075(9) 0.0111(9) -0.0021(8)
O3 0.0247(11) 0.0256(11) 0.0296(11) 0.0034(9) 0.0081(9) 0.0084(9)
O4 0.0263(11) 0.0270(12) 0.0303(12) -0.0008(9) 0.0100(10) 0.0055(9)
O5 0.0400(13) 0.0357(13) 0.0370(13) 0.0176(11) 0.0161(11) 0.0127(11)
O6 0.0270(12) 0.0373(14) 0.0434(14) 0.0135(11) 0.0061(11) -0.0018(10)
O7 0.0637(18) 0.0243(12) 0.0596(17) -0.0011(12) 0.0402(15) -0.0033(12)
O8 0.0364(13) 0.0469(15) 0.0306(12) 0.0148(11) 0.0166(11) 0.0073(11)
N1 0.0284(13) 0.0246(13) 0.0270(13) 0.0107(11) 0.0148(11) 0.0034(10)
N2 0.0253(13) 0.0185(12) 0.0317(14) 0.0061(10) 0.0142(11) 0.0030(10)
C1 0.0234(14) 0.0180(14) 0.0259(15) 0.0083(12) 0.0125(12) 0.0031(11)
C2 0.0317(17) 0.0244(16) 0.0259(15) 0.0082(13) 0.0098(13) -0.0052(13)
C3 0.0321(17) 0.0282(17) 0.0367(18) 0.0059(14) 0.0202(15) 0.0057(13)
C4 0.0298(17) 0.0295(17) 0.0410(18) 0.0101(14) 0.0220(15) 0.0048(13)
C5 0.0311(16) 0.0258(16) 0.0357(17) 0.0088(13) 0.0219(14) 0.0048(13)
C6 0.0252(16) 0.0238(16) 0.0381(18) 0.0049(13) 0.0154(14) 0.0045(12)
C7 0.0251(15) 0.0230(15) 0.0239(14) 0.0079(12) 0.0117(13) 0.0061(12)
Cl1 0.0362(5) 0.0793(7) 0.0445(5) 0.0322(5) 0.0218(4) 0.0215(5)
Cl2 0.0887(8) 0.0304(5) 0.0700(7) 0.0102(5) 0.0563(7) 0.0109(5)
O9 0.130(16) 0.139(16) 0.084(11) 0.075(14) 0.081(12) 0.105(15)
O10 0.15(2) 0.071(14) 0.058(10) 0.031(10) -0.009(12) 0.034(13)

loop_
_atom_type_symbol
_atom_type_description
_atom_type_scat_dispersion_real
_atom_type_scat_dispersion_imag
_atom_type_scat_source
C C 0.0033 0.0016 'International Tables Vol C Tables 4.2.6.8 and 6.1.1.4'
H H 0.0000 0.0000 'International Tables Vol C Tables 4.2.6.8 and 6.1.1.4'
Cl Cl 0.1484 0.1585 'International Tables Vol C Tables 4.2.6.8 and 6.1.1.4'
Eu Eu -0.1578 3.6682 'International Tables Vol C Tables 4.2.6.8 and 6.1.1.4'
N N 0.0061 0.0033 'International Tables Vol C Tables 4.2.6.8 and 6.1.1.4'
O O 0.0106 0.0060 'International Tables Vol C Tables 4.2.6.8 and 6.1.1.4'

loop_
_geom_angle_atom_site_label_1
_geom_angle_atom_site_label_2
_geom_angle_atom_site_label_3
_geom_angle
_geom_angle_site_symmetry_1
_geom_angle_site_symmetry_3
_geom_angle_publ_flag
O1 Eu1 Eu1 84.13(5) 1_545 2_536 ?
O1 Eu1 O2 50.35(6) 1_545 1_545 ?
O1 Eu1 O6 74.92(8) 1_545 . ?
O1 Eu1 C1 24.89(7) 1_545 1_545 ?
O2 Eu1 Eu1 33.80(4) 1_545 2_536 ?
O2 Eu1 Eu1 38.88(5) 2_546 2_536 ?
O2 Eu1 O1 122.98(7) 2_546 1_545 ?
O2 Eu1 O2 72.67(7) 2_546 1_545 ?
O2 Eu1 O3 76.32(7) 2_546 2_536 ?
O2 Eu1 O4 76.07(7) 2_546 . ?
O2 Eu1 O5 77.01(8) 2_546 . ?
O2 Eu1 O6 140.62(8) 2_546 . ?
O2 Eu1 O7 144.85(8) 2_546 . ?
O2 Eu1 O8 81.97(8) 2_546 . ?
O2 Eu1 C1 98.11(7) 2_546 1_545 ?
O2 Eu1 C1 25.46(7) 1_545 1_545 ?
O3 Eu1 Eu1 67.15(5) 2_536 2_536 ?
O3 Eu1 O1 83.31(8) 2_536 1_545 ?
O3 Eu1 O2 67.61(7) 2_536 1_545 ?
O3 Eu1 O5 134.67(8) 2_536 . ?
O3 Eu1 O6 143.06(8) 2_536 . ?
O3 Eu1 O7 75.59(8) 2_536 . ?
O3 Eu1 O8 71.04(8) 2_536 . ?
O3 Eu1 C1 74.21(8) 2_536 1_545 ?
O4 Eu1 Eu1 67.36(5) . 2_536 ?
O4 Eu1 O1 80.78(8) . 1_545 ?
O4 Eu1 O2 68.15(7) . 1_545 ?
O4 Eu1 O3 132.94(7) . 2_536 ?
O4 Eu1 O5 73.06(8) . . ?
O4 Eu1 O6 72.81(8) . . ?
O4 Eu1 O7 139.08(8) . . ?
O4 Eu1 O8 139.86(8) . . ?
O4 Eu1 C1 72.90(8) . 1_545 ?
O5 Eu1 Eu1 109.59(6) . 2_536 ?
O5 Eu1 O1 141.99(8) . 1_545 ?
O5 Eu1 O2 135.17(7) . 1_545 ?
O5 Eu1 O6 71.31(8) . . ?
O5 Eu1 O7 109.35(9) . . ?
O5 Eu1 O8 69.46(8) . . ?
O5 Eu1 C1 145.77(8) . 1_545 ?
O6 Eu1 Eu1 137.34(6) . 2_536 ?
O6 Eu1 O2 115.69(7) . 1_545 ?
O6 Eu1 C1 95.22(8) . 1_545 ?
O7 Eu1 Eu1 138.54(7) . 2_536 ?
O7 Eu1 O1 73.86(8) . 1_545 ?
O7 Eu1 O2 114.53(8) . 1_545 ?
O7 Eu1 O6 69.92(9) . . ?
O7 Eu1 O8 69.19(8) . . ?
O7 Eu1 C1 94.16(8) . 1_545 ?
O8 Eu1 Eu1 112.72(6) . 2_536 ?
O8 Eu1 O1 139.02(8) . 1_545 ?
O8 Eu1 O2 135.33(7) . 1_545 ?
O8 Eu1 O6 107.33(8) . . ?
O8 Eu1 C1 144.20(8) . 1_545 ?
C1 Eu1 Eu1 59.24(5) 1_545 2_536 ?
C1 O1 Eu1 98.21(16) . 1_565 ?
Eu1 O2 Eu1 107.33(7) 2_546 1_565 ?
C1 O2 Eu1 88.82(17) . 1_565 ?
C1 O2 Eu1 163.68(19) . 2_546 ?
C7 O3 Eu1 136.36(19) . 2_536 ?
C7 O4 Eu1 135.62(19) . . ?
Eu1 O5 H5A 109.4 . . ?
Eu1 O5 H5B 109.3 . . ?
H5A O5 H5B 109.5 . . ?
Eu1 O6 H6A 109.7 . . ?
Eu1 O6 H6B 109.1 . . ?
H6A O6 H6B 109.5 . . ?
Eu1 O7 H7A 109.4 . . ?
Eu1 O7 H7B 109.4 . . ?
H7A O7 H7B 109.5 . . ?
Eu1 O8 H8A 109.4 . . ?
Eu1 O8 H8B 109.3 . . ?
H8A O8 H8B 109.5 . . ?
C3 N1 C2 125.6(3) . . ?
C5 N1 C2 125.5(3) . . ?
C5 N1 C3 109.0(3) . . ?
C4 N2 C6 125.2(2) . . ?
C5 N2 C4 108.2(2) . . ?
C5 N2 C6 126.4(3) . . ?
O1 C1 Eu1 56.89(14) . 1_565 ?
O1 C1 O2 122.6(3) . . ?
O1 C1 C2 120.5(2) . . ?
O2 C1 Eu1 65.72(15) . 1_565 ?
O2 C1 C2 116.8(3) . . ?
C2 C1 Eu1 176.5(2) . 1_565 ?
N1 C2 C1 112.7(2) . . ?
N1 C2 H2A 109.0 . . ?
N1 C2 H2B 109.0 . . ?
C1 C2 H2A 109.0 . . ?
C1 C2 H2B 109.0 . . ?
H2A C2 H2B 107.8 . . ?
N1 C3 H3 126.5 . . ?
C4 C3 N1 107.0(3) . . ?
C4 C3 H3 126.5 . . ?
N2 C4 H4 126.3 . . ?
C3 C4 N2 107.4(3) . . ?
C3 C4 H4 126.3 . . ?
N1 C5 N2 108.5(3) . . ?
N1 C5 H5 125.7 . . ?
N2 C5 H5 125.7 . . ?
N2 C6 H6C 108.6 . . ?
N2 C6 H6D 108.6 . . ?
N2 C6 C7 114.7(2) . . ?
H6C C6 H6D 107.6 . . ?
C7 C6 H6C 108.6 . . ?
C7 C6 H6D 108.6 . . ?
O3 C7 C6 118.5(3) . . ?
O4 C7 O3 127.7(3) . . ?
O4 C7 C6 113.8(3) . . ?
H9A O9 H9B 109.5 . . ?
H10A O10 H10B 109.5 . . ?

loop_
_geom_bond_atom_site_label_1
_geom_bond_atom_site_label_2
_geom_bond_distance
_geom_bond_site_symmetry_2
_geom_bond_publ_flag
Eu1 Eu1 4.0548(3) 2_536 ?
Eu1 O1 2.475(2) 1_545 ?
Eu1 O2 2.666(2) 1_545 ?
Eu1 O2 2.3626(19) 2_546 ?
Eu1 O3 2.415(2) 2_536 ?
Eu1 O4 2.379(2) . ?
Eu1 O5 2.456(2) . ?
Eu1 O6 2.475(2) . ?
Eu1 O7 2.463(2) . ?
Eu1 O8 2.466(2) . ?
Eu1 C1 2.924(3) 1_545 ?
O1 C1 1.244(3) . ?
O2 C1 1.257(3) . ?
O3 C7 1.255(3) . ?
O4 C7 1.254(4) . ?
O5 H5A 0.9599 . ?
O5 H5B 0.9602 . ?
O6 H6A 0.9599 . ?
O6 H6B 0.9599 . ?
O7 H7A 0.9600 . ?
O7 H7B 0.9601 . ?
O8 H8A 0.9599 . ?
O8 H8B 0.9600 . ?
N1 C2 1.461(4) . ?
N1 C3 1.374(4) . ?
N1 C5 1.329(4) . ?
N2 C4 1.383(4) . ?
N2 C5 1.333(4) . ?
N2 C6 1.467(4) . ?
C1 C2 1.521(4) . ?
C2 H2A 0.9700 . ?
C2 H2B 0.9700 . ?
C3 H3 0.9300 . ?
C3 C4 1.346(4) . ?
C4 H4 0.9300 . ?
C5 H5 0.9300 . ?
C6 H6C 0.9700 . ?
C6 H6D 0.9700 . ?
C6 C7 1.527(4) . ?
O9 H9A 0.9600 . ?
O9 H9B 0.9600 . ?
O10 H10A 0.9600 . ?
O10 H10B 0.9600 . ?

loop_
_geom_hbond_atom_site_label_D
_geom_hbond_atom_site_label_H
_geom_hbond_atom_site_label_A
_geom_hbond_distance_DH
_geom_hbond_distance_HA
_geom_hbond_distance_DA
_geom_hbond_angle_DHA
_geom_hbond_site_symmetry_A
_geom_hbond_publ_flag
O5 H5B Cl2 0.96 2.60 3.086(3) 111.3 2_435 yes
O6 H6A Cl1 0.96 2.28 3.193(3) 158.1 . yes
O6 H6B Cl2 0.96 2.23 3.183(3) 173.6 . yes
O7 H7A O9 0.96 2.38 3.210(3) 144.4 1_544 yes
O7 H7A O10 0.96 2.32 3.06(3) 133.3 1_544 yes
O7 H7B Cl2 0.96 2.19 3.074(3) 153.3 2_425 yes
O8 H8A Cl1 0.96 2.16 3.089(3) 162.2 1_655 yes
O8 H8B Cl1 0.96 2.19 3.129(3) 165.1 2_435 yes
C3 H3 Cl2 0.93 2.90 3.487(3) 122.5 1_566 yes
C4 H4 O1 0.93 2.54 3.370(4) 148.0 2_446 yes
C4 H4 O6 0.93 2.67 3.352(4) 130.3 2_436 yes
O9 H9B N1 0.96 2.58 3.267(2) 128.2 2_547 yes
O10 H10A N2 0.96 2.66 3.44(2) 137.8 . yes
O10 H10B O10 0.96 1.06 1.97(4) 155.1 2_547 yes

loop_
_geom_torsion_atom_site_label_1
_geom_torsion_atom_site_label_2
_geom_torsion_atom_site_label_3
_geom_torsion_atom_site_label_4
_geom_torsion
_geom_torsion_site_symmetry_1
_geom_torsion_site_symmetry_2
_geom_torsion_site_symmetry_3
_geom_torsion_site_symmetry_4
_geom_torsion_publ_flag
Eu1 O1 C1 O2 -0.3(3) 1_565 . . . ?
Eu1 O1 C1 C2 -177.3(2) 1_565 . . . ?
Eu1 O2 C1 Eu1 171.8(7) 2_546 . . 1_565 ?
Eu1 O2 C1 O1 0.3(3) 1_565 . . . ?
Eu1 O2 C1 O1 172.2(5) 2_546 . . . ?
Eu1 O2 C1 C2 -10.8(9) 2_546 . . . ?
Eu1 O2 C1 C2 177.4(2) 1_565 . . . ?
Eu1 O3 C7 O4 -2.4(5) 2_536 . . . ?
Eu1 O3 C7 C6 177.3(2) 2_536 . . . ?
Eu1 O4 C7 O3 -27.4(5) . . . . ?
Eu1 O4 C7 C6 152.8(2) . . . . ?
O1 C1 C2 N1 -8.7(4) . . . . ?
O2 C1 C2 N1 174.2(3) . . . . ?
N1 C3 C4 N2 0.2(4) . . . . ?
N2 C6 C7 O3 16.7(4) . . . . ?
N2 C6 C7 O4 -163.5(3) . . . . ?
C2 N1 C3 C4 178.9(3) . . . . ?
C2 N1 C5 N2 -179.3(3) . . . . ?
C3 N1 C2 C1 -104.7(3) . . . . ?
C3 N1 C5 N2 -0.9(4) . . . . ?
C4 N2 C5 N1 1.0(4) . . . . ?
C4 N2 C6 C7 -148.4(3) . . . . ?
C5 N1 C2 C1 73.5(4) . . . . ?
C5 N1 C3 C4 0.4(4) . . . . ?
C5 N2 C4 C3 -0.7(4) . . . . ?
C5 N2 C6 C7 38.1(4) . . . . ?
C6 N2 C4 C3 -175.2(3) . . . . ?
C6 N2 C5 N1 175.4(3) . . . . ?
